data_7105952
loop_
_publ_author_name
'Hua Wu'
'Hai-Yan Liu'
'Ying-Ying Liu'
'Jin Yang'
'Bo Liu'
'Jian-Fang Ma'

_publ_section_title
;
 An unprecedented 2D > 3D metal&#x0096;organic polyrotaxane framework
 constructed from cadmium and a flexible star-like ligand
;
_journal_name_full Chem.Commun.
_journal_page_first 1818
_journal_paper_doi 10.1039/c0cc04724d
_journal_volume 47
_journal_year 2011
_chemical_formula_moiety 'C27 H21 Cd Cl2 N7, 1.07(H2 O) '
_chemical_formula_sum 'C27 H23.14 Cd Cl2 N7 O1.07'
_chemical_formula_weight 646.09
_chemical_name_systematic
;
?
;
_space_group_IT_number 14
_symmetry_cell_setting monoclinic
_symmetry_space_group_name_Hall '-P 2ybc'
_symmetry_space_group_name_H-M 'P 1 21/c 1'
_atom_sites_solution_hydrogens geom
_atom_sites_solution_primary direct
_atom_sites_solution_secondary difmap
_audit_creation_method SHELXL-97
_cell_angle_alpha 90.00
_cell_angle_beta 107.644(3)
_cell_angle_gamma 90.00
_cell_formula_units_Z 4
_cell_length_a 12.2544(3)
_cell_length_b 14.7363(3)
_cell_length_c 15.4417(4)
_cell_measurement_reflns_used 6110
_cell_measurement_temperature 293(2)
_cell_measurement_theta_max 29.3
_cell_measurement_theta_min 3.1
_cell_volume 2657.35(12)
_computing_cell_refinement CrysAlis
_computing_data_collection 'CrysAlis (Oxford Diffraction, 2006)'
_computing_data_reduction CrysAlis
_computing_structure_refinement 'SHELXL-97 (Sheldrick, 1997)'
_computing_structure_solution 'SHELXL-97 (Sheldrick, 1997)'
_diffrn_ambient_temperature 293(2)
_diffrn_detector_area_resol_mean 10.0
_diffrn_measured_fraction_theta_full 0.992
_diffrn_measured_fraction_theta_max 0.844
_diffrn_measurement_device_type 'Oxford Diffraction Gemini R Ultra'
_diffrn_measurement_method '\w scan'
_diffrn_radiation_monochromator graphite
_diffrn_radiation_source 'fine-focus sealed tube'
_diffrn_radiation_type MoK\a
_diffrn_radiation_wavelength 0.71073
_diffrn_reflns_av_R_equivalents 0.0187
_diffrn_reflns_av_sigmaI/netI 0.0352
_diffrn_reflns_limit_h_max 16
_diffrn_reflns_limit_h_min -15
_diffrn_reflns_limit_k_max 13
_diffrn_reflns_limit_k_min -18
_diffrn_reflns_limit_l_max 21
_diffrn_reflns_limit_l_min -11
_diffrn_reflns_number 11828
_diffrn_reflns_theta_full 25.00
_diffrn_reflns_theta_max 29.25
_diffrn_reflns_theta_min 3.11
_exptl_absorpt_coefficient_mu 1.059
_exptl_absorpt_correction_T_max 0.785
_exptl_absorpt_correction_T_min 0.725
_exptl_absorpt_correction_type multi-scan
_exptl_crystal_colour colorless
_exptl_crystal_density_diffrn 1.615
_exptl_crystal_density_method 'not measured'
_exptl_crystal_description block
_exptl_crystal_F_000 1299
_exptl_crystal_size_max 0.32
_exptl_crystal_size_mid 0.28
_exptl_crystal_size_min 0.25
_refine_diff_density_max 0.704
_refine_diff_density_min -0.585
_refine_diff_density_rms 0.071
_refine_ls_extinction_method none
_refine_ls_goodness_of_fit_ref 1.012
_refine_ls_hydrogen_treatment constr
_refine_ls_matrix_type full
_refine_ls_number_parameters 341
_refine_ls_number_reflns 6110
_refine_ls_number_restraints 0
_refine_ls_restrained_S_all 1.012
_refine_ls_R_factor_all 0.0453
_refine_ls_R_factor_gt 0.0310
_refine_ls_shift/su_max 0.002
_refine_ls_shift/su_mean 0.000
_refine_ls_structure_factor_coef Fsqd
_refine_ls_weighting_details 'calc w=1/[\s^2^(Fo^2^)+(0.0479P)^2^+0.0000P] where P=(Fo^2^+2Fc^2^)/3'
_refine_ls_weighting_scheme calc
_refine_ls_wR_factor_gt 0.0808
_refine_ls_wR_factor_ref 0.0839
_reflns_number_gt 4588
_reflns_number_total 6110
_reflns_threshold_expression >2sigma(I)
_cod_data_source_file C0CC04724D_a.TXT
_cod_data_source_block compound1
_cod_original_cell_volume 2657.35(11)
_cod_original_sg_symbol_Hall '-P 2ybc '
_cod_original_sg_symbol_H-M 'P 21/c '
_cod_original_formula_sum 'C27 H23.14 Cd Cl2 N7 O1.07 '
_cod_database_code 7105952

loop_
_symmetry_equiv_pos_as_xyz
'x, y, z'
'-x, y+1/2, -z+1/2'
'-x, -y, -z'
'x, -y-1/2, z-1/2'

loop_
_atom_site_label
_atom_site_type_symbol
_atom_site_fract_x
_atom_site_fract_y
_atom_site_fract_z
_atom_site_U_iso_or_equiv
_atom_site_adp_type
_atom_site_occupancy
_atom_site_symmetry_multiplicity
_atom_site_calc_flag
_atom_site_refinement_flags
_atom_site_disorder_assembly
_atom_site_disorder_group
Cd1 Cd 1.092250(15) 0.951673(12) 1.227574(12) 0.03119(7) Uani 1 1 d . . .
C1 C 0.6362(2) 0.69933(17) 0.79659(17) 0.0324(6) Uani 1 1 d . . .
C2 C 0.6241(2) 0.6588(2) 0.8737(2) 0.0446(7) Uani 1 1 d . . .
H2 H 0.5621 0.6207 0.8690 0.053 Uiso 1 1 calc R . .
C3 C 0.7031(2) 0.6743(2) 0.9580(2) 0.0445(7) Uani 1 1 d . . .
H3 H 0.6927 0.6482 1.0098 0.053 Uiso 1 1 calc R . .
C4 C 0.7968(2) 0.72805(16) 0.96503(18) 0.0318(5) Uani 1 1 d . . .
C5 C 0.8117(2) 0.76687(18) 0.88792(19) 0.0384(6) Uani 1 1 d . . .
H5 H 0.8764 0.8016 0.8920 0.046 Uiso 1 1 calc R . .
C6 C 0.7301(2) 0.75379(18) 0.80467(19) 0.0397(6) Uani 1 1 d . . .
H6 H 0.7386 0.7822 0.7534 0.048 Uiso 1 1 calc R . .
C7 C 0.9450(2) 0.82117(17) 1.07416(18) 0.0351(6) Uani 1 1 d . . .
H7 H 0.9488 0.8662 1.0330 0.042 Uiso 1 1 calc R . .
C8 C 0.8965(3) 0.69768(19) 1.1307(2) 0.0434(7) Uani 1 1 d . . .
H8 H 0.8627 0.6427 1.1374 0.052 Uiso 1 1 calc R . .
C9 C 0.9727(2) 0.74468(18) 1.19650(19) 0.0417(7) Uani 1 1 d . . .
H9 H 1.0005 0.7272 1.2571 0.050 Uiso 1 1 calc R . .
C10 C 0.4544(2) 0.75203(17) 0.69655(18) 0.0339(6) Uani 1 1 d . . .
C11 C 0.3759(2) 0.7393(2) 0.7444(2) 0.0445(7) Uani 1 1 d . . .
H11 H 0.3828 0.6896 0.7827 0.053 Uiso 1 1 calc R . .
C12 C 0.2878(2) 0.80035(19) 0.7351(2) 0.0454(7) Uani 1 1 d . . .
H12 H 0.2359 0.7918 0.7676 0.054 Uiso 1 1 calc R . .
C13 C 0.2763(2) 0.87419(17) 0.67778(18) 0.0331(6) Uani 1 1 d . . .
C14 C 0.3537(2) 0.88733(19) 0.63032(19) 0.0393(6) Uani 1 1 d . . .
H14 H 0.3463 0.9371 0.5919 0.047 Uiso 1 1 calc R . .
C15 C 0.4426(2) 0.82618(19) 0.63997(19) 0.0405(6) Uani 1 1 d . . .
H15 H 0.4949 0.8353 0.6079 0.049 Uiso 1 1 calc R . .
C16 C 0.1374(3) 0.9952(2) 0.5977(2) 0.0458(7) Uani 1 1 d . . .
H16 H 0.1589 1.0020 0.5453 0.055 Uiso 1 1 calc R . .
C17 C 0.1275(2) 0.95061(17) 0.72980(18) 0.0331(6) Uani 1 1 d . . .
H17 H 0.1432 0.9199 0.7848 0.040 Uiso 1 1 calc R . .
N7 N 0.04682(19) 1.01218(15) 0.70182(15) 0.0352(5) Uani 1 1 d . . .
C19 C 0.5749(2) 0.65159(17) 0.63566(18) 0.0324(6) Uani 1 1 d . . .
C20 C 0.6780(2) 0.60687(18) 0.64584(18) 0.0362(6) Uani 1 1 d . . .
H20 H 0.7316 0.6029 0.7031 0.043 Uiso 1 1 calc R . .
C21 C 0.7018(2) 0.56822(18) 0.57196(19) 0.0362(6) Uani 1 1 d . . .
H21 H 0.7707 0.5378 0.5803 0.043 Uiso 1 1 calc R . .
C22 C 0.6247(2) 0.57427(17) 0.48609(17) 0.0301(5) Uani 1 1 d . . .
C23 C 0.5214(2) 0.61565(19) 0.47581(19) 0.0399(6) Uani 1 1 d . . .
H23 H 0.4676 0.6186 0.4186 0.048 Uiso 1 1 calc R . .
C24 C 0.4964(2) 0.65309(19) 0.54966(19) 0.0408(7) Uani 1 1 d . . .
H24 H 0.4252 0.6799 0.5414 0.049 Uiso 1 1 calc R . .
C25 C 0.5813(2) 0.5374(2) 0.3206(2) 0.0450(7) Uani 1 1 d . . .
H25 H 0.5050 0.5555 0.3008 0.054 Uiso 1 1 calc R . .
C26 C 0.6432(2) 0.5053(2) 0.26869(19) 0.0415(6) Uani 1 1 d . . .
H26 H 0.6161 0.4975 0.2060 0.050 Uiso 1 1 calc R . .
C27 C 0.7535(2) 0.50664(19) 0.40504(18) 0.0374(6) Uani 1 1 d . . .
H27 H 0.8176 0.5002 0.4557 0.045 Uiso 1 1 calc R . .
Cl1 Cl 0.97903(6) 1.06214(5) 1.10288(5) 0.03965(16) Uani 1 1 d . . .
Cl2 Cl 1.23004(8) 0.93421(9) 1.38590(6) 0.0859(4) Uani 1 1 d . . .
C18 C 0.0531(3) 1.04020(19) 0.6189(2) 0.0453(7) Uani 1 1 d . . .
H18 H 0.0061 1.0839 0.5826 0.054 Uiso 1 1 calc R . .
N1 N 0.54904(18) 0.68991(15) 0.71071(15) 0.0355(5) Uani 1 1 d . . .
N2 N 0.87835(18) 0.74645(13) 1.05177(14) 0.0327(5) Uani 1 1 d . . .
N3 N 1.00334(19) 0.82287(14) 1.16040(15) 0.0347(5) Uani 1 1 d . . .
N4 N 0.65248(18) 0.53824(13) 0.40837(15) 0.0314(5) Uani 1 1 d . . .
N5 N 0.75181(18) 0.48586(16) 0.32196(14) 0.0365(5) Uani 1 1 d . . .
N6 N 0.18491(18) 0.93747(14) 0.66874(15) 0.0325(5) Uani 1 1 d . . .
O1W O 0.2136(6) 0.7804(5) 0.9297(5) 0.188(4) Uiso 0.774(14) 1 d P . .
O2W O 0.5000 1.0000 0.5000 0.174(7) Uiso 0.589(18) 2 d SP . .

loop_
_atom_site_aniso_label
_atom_site_aniso_U_11
_atom_site_aniso_U_22
_atom_site_aniso_U_33
_atom_site_aniso_U_23
_atom_site_aniso_U_13
_atom_site_aniso_U_12
Cd1 0.02846(11) 0.03784(12) 0.02783(11) -0.00052(8) 0.00937(7) -0.00055(8)
C1 0.0280(13) 0.0353(13) 0.0326(14) -0.0037(11) 0.0071(10) 0.0058(11)
C2 0.0361(16) 0.0554(18) 0.0406(17) -0.0007(14) 0.0092(12) -0.0128(13)
C3 0.0413(16) 0.0551(17) 0.0370(16) 0.0069(14) 0.0119(13) -0.0081(14)
C4 0.0324(14) 0.0285(12) 0.0338(14) -0.0030(11) 0.0091(11) 0.0022(10)
C5 0.0355(15) 0.0423(15) 0.0362(15) -0.0010(12) 0.0092(12) -0.0092(12)
C6 0.0413(16) 0.0469(16) 0.0317(15) 0.0027(13) 0.0122(12) -0.0042(13)
C7 0.0383(15) 0.0338(13) 0.0338(15) 0.0052(11) 0.0120(12) 0.0008(11)
C8 0.0487(17) 0.0348(14) 0.0421(17) 0.0097(13) 0.0070(13) -0.0063(13)
C9 0.0459(17) 0.0433(15) 0.0321(15) 0.0087(12) 0.0061(12) -0.0004(13)
C10 0.0263(13) 0.0385(14) 0.0352(15) -0.0094(12) 0.0068(11) 0.0024(11)
C11 0.0394(16) 0.0461(16) 0.0538(19) 0.0100(14) 0.0225(13) 0.0073(13)
C12 0.0383(16) 0.0498(17) 0.0568(19) 0.0077(15) 0.0276(14) 0.0054(13)
C13 0.0241(13) 0.0419(14) 0.0333(14) -0.0058(12) 0.0087(10) 0.0031(11)
C14 0.0388(15) 0.0433(15) 0.0394(16) 0.0033(12) 0.0169(12) 0.0043(12)
C15 0.0348(15) 0.0536(17) 0.0381(16) 0.0024(13) 0.0186(12) 0.0037(13)
C16 0.0463(17) 0.0604(18) 0.0371(16) 0.0110(14) 0.0221(13) 0.0147(15)
C17 0.0316(13) 0.0370(14) 0.0308(14) -0.0017(11) 0.0095(11) -0.0013(11)
N7 0.0327(12) 0.0387(11) 0.0354(12) -0.0013(10) 0.0123(9) 0.0025(10)
C19 0.0284(13) 0.0360(13) 0.0338(14) -0.0019(11) 0.0109(11) 0.0014(11)
C20 0.0304(14) 0.0430(15) 0.0329(15) 0.0008(12) 0.0059(11) 0.0092(11)
C21 0.0271(13) 0.0441(15) 0.0376(15) 0.0000(12) 0.0101(11) 0.0084(11)
C22 0.0266(13) 0.0324(12) 0.0324(14) -0.0012(11) 0.0107(10) 0.0006(10)
C23 0.0286(14) 0.0537(17) 0.0326(15) -0.0081(13) 0.0020(11) 0.0045(12)
C24 0.0249(13) 0.0530(16) 0.0419(16) -0.0086(13) 0.0060(11) 0.0091(12)
C25 0.0276(14) 0.068(2) 0.0345(15) -0.0056(14) 0.0019(11) 0.0052(13)
C26 0.0338(15) 0.0580(18) 0.0308(14) -0.0075(13) 0.0070(11) 0.0024(13)
C27 0.0269(13) 0.0521(16) 0.0321(14) -0.0039(13) 0.0071(11) 0.0053(12)
Cl1 0.0353(3) 0.0485(4) 0.0360(4) 0.0085(3) 0.0121(3) -0.0012(3)
Cl2 0.0425(5) 0.1821(12) 0.0323(4) 0.0171(5) 0.0101(3) 0.0148(6)
C18 0.0416(16) 0.0552(18) 0.0412(17) 0.0119(14) 0.0157(13) 0.0155(13)
N1 0.0271(11) 0.0458(12) 0.0312(12) -0.0070(10) 0.0053(9) 0.0084(10)
N2 0.0340(12) 0.0309(11) 0.0308(12) 0.0002(9) 0.0063(9) 0.0019(9)
N3 0.0352(12) 0.0364(11) 0.0311(12) 0.0000(9) 0.0082(9) 0.0017(9)
N4 0.0286(11) 0.0364(11) 0.0299(11) -0.0022(9) 0.0101(9) 0.0001(9)
N5 0.0308(12) 0.0461(12) 0.0325(12) -0.0050(10) 0.0094(9) 0.0034(10)
N6 0.0269(11) 0.0401(12) 0.0315(12) -0.0016(9) 0.0106(9) 0.0029(9)

loop_
_atom_type_symbol
_atom_type_description
_atom_type_scat_dispersion_real
_atom_type_scat_dispersion_imag
_atom_type_scat_source
C C 0.0033 0.0016 'International Tables Vol C Tables 4.2.6.8 and 6.1.1.4'
H H 0.0000 0.0000 'International Tables Vol C Tables 4.2.6.8 and 6.1.1.4'
O O 0.0106 0.0060 'International Tables Vol C Tables 4.2.6.8 and 6.1.1.4'
S S 0.1246 0.1234 'International Tables Vol C Tables 4.2.6.8 and 6.1.1.4'
Ni Ni 0.3393 1.1124 'International Tables Vol C Tables 4.2.6.8 and 6.1.1.4'
Cl Cl 0.1484 0.1585 'International Tables Vol C Tables 4.2.6.8 and 6.1.1.4'
N N 0.0061 0.0033 'International Tables Vol C Tables 4.2.6.8 and 6.1.1.4'
Cd Cd -0.8075 1.2024 'International Tables Vol C Tables 4.2.6.8 and 6.1.1.4'

loop_
_geom_angle_atom_site_label_1
_geom_angle_atom_site_label_2
_geom_angle_atom_site_label_3
_geom_angle
_geom_angle_site_symmetry_1
_geom_angle_site_symmetry_3
_geom_angle_publ_flag
N3 Cd1 N5 111.06(8) . 2_756 ?
N3 Cd1 N7 94.95(8) . 3_677 ?
N5 Cd1 N7 153.05(8) 2_756 3_677 ?
N3 Cd1 Cl2 116.29(6) . . ?
N5 Cd1 Cl2 88.02(6) 2_756 . ?
N7 Cd1 Cl2 86.56(6) 3_677 . ?
N3 Cd1 Cl1 96.38(6) . . ?
N5 Cd1 Cl1 85.83(6) 2_756 . ?
N7 Cd1 Cl1 84.35(6) 3_677 . ?
Cl2 Cd1 Cl1 146.71(4) . . ?
C6 C1 C2 118.7(2) . . ?
C6 C1 N1 120.5(2) . . ?
C2 C1 N1 120.7(2) . . ?
C1 C2 C3 120.8(3) . . ?
C1 C2 H2 119.6 . . ?
C3 C2 H2 119.6 . . ?
C4 C3 C2 119.9(3) . . ?
C4 C3 H3 120.0 . . ?
C2 C3 H3 120.0 . . ?
C3 C4 C5 119.8(2) . . ?
C3 C4 N2 120.8(2) . . ?
C5 C4 N2 119.3(2) . . ?
C4 C5 C6 119.7(2) . . ?
C4 C5 H5 120.1 . . ?
C6 C5 H5 120.1 . . ?
C1 C6 C5 121.0(3) . . ?
C1 C6 H6 119.5 . . ?
C5 C6 H6 119.5 . . ?
N3 C7 N2 112.2(2) . . ?
N3 C7 H7 123.9 . . ?
N2 C7 H7 123.9 . . ?
C9 C8 N2 106.8(2) . . ?
C9 C8 H8 126.6 . . ?
N2 C8 H8 126.6 . . ?
C8 C9 N3 109.7(2) . . ?
C8 C9 H9 125.2 . . ?
N3 C9 H9 125.2 . . ?
C15 C10 C11 119.1(2) . . ?
C15 C10 N1 121.6(2) . . ?
C11 C10 N1 119.2(2) . . ?
C12 C11 C10 120.2(3) . . ?
C12 C11 H11 119.9 . . ?
C10 C11 H11 119.9 . . ?
C11 C12 C13 120.3(3) . . ?
C11 C12 H12 119.9 . . ?
C13 C12 H12 119.9 . . ?
C14 C13 C12 119.9(2) . . ?
C14 C13 N6 120.1(2) . . ?
C12 C13 N6 120.0(2) . . ?
C13 C14 C15 119.8(3) . . ?
C13 C14 H14 120.1 . . ?
C15 C14 H14 120.1 . . ?
C10 C15 C14 120.7(2) . . ?
C10 C15 H15 119.6 . . ?
C14 C15 H15 119.6 . . ?
C18 C16 N6 106.3(2) . . ?
C18 C16 H16 126.8 . . ?
N6 C16 H16 126.8 . . ?
N7 C17 N6 111.6(2) . . ?
N7 C17 H17 124.2 . . ?
N6 C17 H17 124.2 . . ?
C17 N7 C18 105.4(2) . . ?
C17 N7 Cd1 125.73(18) . 3_677 ?
C18 N7 Cd1 128.36(18) . 3_677 ?
C24 C19 C20 117.3(2) . . ?
C24 C19 N1 121.3(2) . . ?
C20 C19 N1 121.3(2) . . ?
C21 C20 C19 120.9(2) . . ?
C21 C20 H20 119.5 . . ?
C19 C20 H20 119.5 . . ?
C22 C21 C20 120.8(2) . . ?
C22 C21 H21 119.6 . . ?
C20 C21 H21 119.6 . . ?
C23 C22 C21 118.7(2) . . ?
C23 C22 N4 120.6(2) . . ?
C21 C22 N4 120.7(2) . . ?
C22 C23 C24 120.7(3) . . ?
C22 C23 H23 119.7 . . ?
C24 C23 H23 119.7 . . ?
C23 C24 C19 121.5(2) . . ?
C23 C24 H24 119.3 . . ?
C19 C24 H24 119.3 . . ?
C26 C25 N4 106.7(2) . . ?
C26 C25 H25 126.7 . . ?
N4 C25 H25 126.7 . . ?
C25 C26 N5 109.7(2) . . ?
C25 C26 H26 125.1 . . ?
N5 C26 H26 125.1 . . ?
N5 C27 N4 112.2(2) . . ?
N5 C27 H27 123.9 . . ?
N4 C27 H27 123.9 . . ?
C16 C18 N7 110.1(2) . . ?
C16 C18 H18 125.0 . . ?
N7 C18 H18 125.0 . . ?
C19 N1 C1 120.6(2) . . ?
C19 N1 C10 120.1(2) . . ?
C1 N1 C10 114.7(2) . . ?
C7 N2 C8 106.0(2) . . ?
C7 N2 C4 126.1(2) . . ?
C8 N2 C4 127.6(2) . . ?
C7 N3 C9 105.3(2) . . ?
C7 N3 Cd1 121.26(17) . . ?
C9 N3 Cd1 131.54(18) . . ?
C27 N4 C25 106.1(2) . . ?
C27 N4 C22 127.9(2) . . ?
C25 N4 C22 125.8(2) . . ?
C27 N5 C26 105.3(2) . . ?
C27 N5 Cd1 127.03(17) . 2_746 ?
C26 N5 Cd1 126.65(17) . 2_746 ?
C17 N6 C16 106.6(2) . . ?
C17 N6 C13 125.7(2) . . ?
C16 N6 C13 127.8(2) . . ?

loop_
_geom_bond_atom_site_label_1
_geom_bond_atom_site_label_2
_geom_bond_distance
_geom_bond_site_symmetry_2
_geom_bond_publ_flag
Cd1 N3 2.276(2) . ?
Cd1 N5 2.319(2) 2_756 ?
Cd1 N7 2.346(2) 3_677 ?
Cd1 Cl2 2.5283(9) . ?
Cd1 Cl1 2.5812(7) . ?
C1 C6 1.377(4) . ?
C1 C2 1.380(4) . ?
C1 N1 1.435(3) . ?
C2 C3 1.386(4) . ?
C2 H2 0.9300 . ?
C3 C4 1.372(4) . ?
C3 H3 0.9300 . ?
C4 C5 1.382(4) . ?
C4 N2 1.433(3) . ?
C5 C6 1.383(4) . ?
C5 H5 0.9300 . ?
C6 H6 0.9300 . ?
C7 N3 1.307(3) . ?
C7 N2 1.352(3) . ?
C7 H7 0.9300 . ?
C8 C9 1.344(4) . ?
C8 N2 1.374(3) . ?
C8 H8 0.9300 . ?
C9 N3 1.381(3) . ?
C9 H9 0.9300 . ?
C10 C15 1.379(4) . ?
C10 C11 1.392(4) . ?
C10 N1 1.441(3) . ?
C11 C12 1.378(4) . ?
C11 H11 0.9300 . ?
C12 C13 1.383(4) . ?
C12 H12 0.9300 . ?
C13 C14 1.376(4) . ?
C13 N6 1.431(3) . ?
C14 C15 1.387(4) . ?
C14 H14 0.9300 . ?
C15 H15 0.9300 . ?
C16 C18 1.349(4) . ?
C16 N6 1.371(4) . ?
C16 H16 0.9300 . ?
C17 N7 1.315(3) . ?
C17 N6 1.350(3) . ?
C17 H17 0.9300 . ?
N7 C18 1.369(4) . ?
N7 Cd1 2.346(2) 3_677 ?
C19 C24 1.384(4) . ?
C19 C20 1.391(3) . ?
C19 N1 1.409(3) . ?
C20 C21 1.383(4) . ?
C20 H20 0.9300 . ?
C21 C22 1.378(4) . ?
C21 H21 0.9300 . ?
C22 C23 1.370(3) . ?
C22 N4 1.444(3) . ?
C23 C24 1.382(4) . ?
C23 H23 0.9300 . ?
C24 H24 0.9300 . ?
C25 C26 1.345(4) . ?
C25 N4 1.372(3) . ?
C25 H25 0.9300 . ?
C26 N5 1.367(3) . ?
C26 H26 0.9300 . ?
C27 N5 1.313(3) . ?
C27 N4 1.339(3) . ?
C27 H27 0.9300 . ?
C18 H18 0.9300 . ?
N5 Cd1 2.319(2) 2_746 ?

loop_
_geom_torsion_atom_site_label_1
_geom_torsion_atom_site_label_2
_geom_torsion_atom_site_label_3
_geom_torsion_atom_site_label_4
_geom_torsion
_geom_torsion_site_symmetry_1
_geom_torsion_site_symmetry_2
_geom_torsion_site_symmetry_3
_geom_torsion_site_symmetry_4
_geom_torsion_publ_flag
C6 C1 C2 C3 1.6(4) . . . . ?
N1 C1 C2 C3 -174.3(3) . . . . ?
C1 C2 C3 C4 -2.2(5) . . . . ?
C2 C3 C4 C5 0.2(4) . . . . ?
C2 C3 C4 N2 178.7(3) . . . . ?
C3 C4 C5 C6 2.2(4) . . . . ?
N2 C4 C5 C6 -176.3(2) . . . . ?
C2 C1 C6 C5 0.9(4) . . . . ?
N1 C1 C6 C5 176.8(2) . . . . ?
C4 C5 C6 C1 -2.9(4) . . . . ?
N2 C8 C9 N3 0.0(3) . . . . ?
C15 C10 C11 C12 -0.1(4) . . . . ?
N1 C10 C11 C12 177.0(3) . . . . ?
C10 C11 C12 C13 0.5(5) . . . . ?
C11 C12 C13 C14 -0.5(5) . . . . ?
C11 C12 C13 N6 -179.8(3) . . . . ?
C12 C13 C14 C15 0.2(4) . . . . ?
N6 C13 C14 C15 179.4(2) . . . . ?
C11 C10 C15 C14 -0.2(4) . . . . ?
N1 C10 C15 C14 -177.2(2) . . . . ?
C13 C14 C15 C10 0.1(4) . . . . ?
N6 C17 N7 C18 -0.3(3) . . . . ?
N6 C17 N7 Cd1 172.06(16) . . . 3_677 ?
C24 C19 C20 C21 2.1(4) . . . . ?
N1 C19 C20 C21 179.0(2) . . . . ?
C19 C20 C21 C22 1.0(4) . . . . ?
C20 C21 C22 C23 -3.1(4) . . . . ?
C20 C21 C22 N4 176.6(2) . . . . ?
C21 C22 C23 C24 2.0(4) . . . . ?
N4 C22 C23 C24 -177.6(2) . . . . ?
C22 C23 C24 C19 1.1(4) . . . . ?
C20 C19 C24 C23 -3.1(4) . . . . ?
N1 C19 C24 C23 179.9(3) . . . . ?
N4 C25 C26 N5 0.0(3) . . . . ?
N6 C16 C18 N7 0.1(4) . . . . ?
C17 N7 C18 C16 0.1(3) . . . . ?
Cd1 N7 C18 C16 -172.0(2) 3_677 . . . ?
C24 C19 N1 C1 -171.2(3) . . . . ?
C20 C19 N1 C1 12.0(4) . . . . ?
C24 C19 N1 C10 -16.6(4) . . . . ?
C20 C19 N1 C10 166.6(2) . . . . ?
C6 C1 N1 C19 62.7(3) . . . . ?
C2 C1 N1 C19 -121.5(3) . . . . ?
C6 C1 N1 C10 -93.2(3) . . . . ?
C2 C1 N1 C10 82.6(3) . . . . ?
C15 C10 N1 C19 -51.4(4) . . . . ?
C11 C10 N1 C19 131.7(3) . . . . ?
C15 C10 N1 C1 104.6(3) . . . . ?
C11 C10 N1 C1 -72.3(3) . . . . ?
N3 C7 N2 C8 0.2(3) . . . . ?
N3 C7 N2 C4 174.2(2) . . . . ?
C9 C8 N2 C7 -0.1(3) . . . . ?
C9 C8 N2 C4 -174.0(2) . . . . ?
C3 C4 N2 C7 -152.4(3) . . . . ?
C5 C4 N2 C7 26.1(4) . . . . ?
C3 C4 N2 C8 20.4(4) . . . . ?
C5 C4 N2 C8 -161.2(3) . . . . ?
N2 C7 N3 C9 -0.2(3) . . . . ?
N2 C7 N3 Cd1 -166.11(16) . . . . ?
C8 C9 N3 C7 0.1(3) . . . . ?
C8 C9 N3 Cd1 164.0(2) . . . . ?
N5 Cd1 N3 C7 -70.4(2) 2_756 . . . ?
N7 Cd1 N3 C7 102.4(2) 3_677 . . . ?
Cl2 Cd1 N3 C7 -169.00(18) . . . . ?
Cl1 Cd1 N3 C7 17.5(2) . . . . ?
N5 Cd1 N3 C9 127.8(2) 2_756 . . . ?
N7 Cd1 N3 C9 -59.3(2) 3_677 . . . ?
Cl2 Cd1 N3 C9 29.3(3) . . . . ?
Cl1 Cd1 N3 C9 -144.2(2) . . . . ?
N5 C27 N4 C25 0.0(3) . . . . ?
N5 C27 N4 C22 -174.7(2) . . . . ?
C26 C25 N4 C27 0.0(3) . . . . ?
C26 C25 N4 C22 174.8(2) . . . . ?
C23 C22 N4 C27 170.8(3) . . . . ?
C21 C22 N4 C27 -8.8(4) . . . . ?
C23 C22 N4 C25 -2.9(4) . . . . ?
C21 C22 N4 C25 177.5(3) . . . . ?
N4 C27 N5 C26 0.0(3) . . . . ?
N4 C27 N5 Cd1 168.91(17) . . . 2_746 ?
C25 C26 N5 C27 0.0(3) . . . . ?
C25 C26 N5 Cd1 -169.0(2) . . . 2_746 ?
N7 C17 N6 C16 0.4(3) . . . . ?
N7 C17 N6 C13 -178.9(2) . . . . ?
C18 C16 N6 C17 -0.3(3) . . . . ?
C18 C16 N6 C13 178.9(3) . . . . ?
C14 C13 N6 C17 -157.2(3) . . . . ?
C12 C13 N6 C17 22.0(4) . . . . ?
C14 C13 N6 C16 23.7(4) . . . . ?
C12 C13 N6 C16 -157.1(3) . . . . ?
